data_4111932
loop_
_publ_author_name
'Devarajulu Sureshkumar'
'Srinivasa Murthy Koutha'
'Srinivasan Chandrasekaran'

_publ_section_title
;
 Chemistry of Tetrathiomolybdate: Aziridine Ring Opening Reactions and
 Facile Synthesis of Interesting Sulfur Heterocycles
;
_journal_name_full 'Journal of the American Chemical Society'
_journal_page_first 12760
_journal_page_last 12761
_journal_paper_doi 10.1021/ja052969z
_journal_volume 127
_journal_year 2005
_chemical_absolute_configuration syn
_chemical_compound_source 'see text'
_chemical_formula_moiety 'C18 H22 N2 O4 S3'
_chemical_formula_sum 'C18 H22 N2 O4 S3'
_chemical_formula_weight 426.59
_chemical_melting_point 426
_chemical_name_common 'diamino tetrahydrothiophene'
_chemical_name_systematic
;
N1-((3R,4R)-4-[(4-methylphenyl)sulfonyl]aminotetrahydro-3-thiophenyl)-
4-methyl-1-benzenesulfonamide
;
_space_group_IT_number 4
_symmetry_cell_setting monoclinic
_symmetry_Int_Tables_number 4
_symmetry_space_group_name_Hall 'P 2yb'
_symmetry_space_group_name_H-M 'P 1 21 1'
_atom_sites_solution_hydrogens geom
_atom_sites_solution_primary direct
_atom_sites_solution_secondary difmap
_cell_angle_alpha 90
_cell_angle_beta 110.502(2)
_cell_angle_gamma 90
_cell_formula_units_Z 4
_cell_length_a 11.8179(17)
_cell_length_b 15.425(2)
_cell_length_c 11.8406(16)
_cell_measurement_reflns_used 600
_cell_measurement_temperature 296(2)
_cell_measurement_theta_max 25.00
_cell_measurement_theta_min 1.84
_cell_volume 2021.7(5)
_computing_cell_refinement SMART
_computing_data_collection 'SMART (Bruker, 1998)'
_computing_data_reduction 'SAINT (Bruker, 1998)'
_computing_molecular_graphics 'Ortep-3 for Windows (Farrugia, 1997) and CAMERON (Watkin et al., 1993)'
_computing_publication_material 'PLATON (Spek, 2003)'
_computing_structure_refinement 'SHELXL-97 (Sheldrick, 1997)'
_computing_structure_solution 'SIR92 (Altomare et al., 1993)'
_diffrn_ambient_temperature 296(2)
_diffrn_measured_fraction_theta_full 1.000
_diffrn_measured_fraction_theta_max 1.000
_diffrn_measurement_device_type 'Bruker SMART CCD area detector'
_diffrn_measurement_method '\f and \w scans'
_diffrn_radiation_monochromator graphite
_diffrn_radiation_source 'fine-focus sealed tube'
_diffrn_radiation_type MoK\a
_diffrn_radiation_wavelength 0.71073
_diffrn_reflns_av_R_equivalents 0.0323
_diffrn_reflns_av_sigmaI/netI 0.0493
_diffrn_reflns_limit_h_max 14
_diffrn_reflns_limit_h_min -14
_diffrn_reflns_limit_k_max 18
_diffrn_reflns_limit_k_min -16
_diffrn_reflns_limit_l_max 14
_diffrn_reflns_limit_l_min -14
_diffrn_reflns_number 14701
_diffrn_reflns_reduction_process ' ?'
_diffrn_reflns_theta_full 25.00
_diffrn_reflns_theta_max 25.00
_diffrn_reflns_theta_min 1.84
_exptl_absorpt_coefficient_mu 0.393
_exptl_absorpt_correction_T_max 0.9629
_exptl_absorpt_correction_T_min 0.8876
_exptl_absorpt_correction_type multi-scan
_exptl_absorpt_process_details '(SADABS; Sheldrick, 1997)'
_exptl_crystal_colour colorless
_exptl_crystal_density_diffrn 1.401
_exptl_crystal_density_method 'Not Measured'
_exptl_crystal_description block
_exptl_crystal_F_000 896
_exptl_crystal_size_max 0.22
_exptl_crystal_size_mid 0.16
_exptl_crystal_size_min 0.10
_refine_diff_density_max 0.247
_refine_diff_density_min -0.240
_refine_diff_density_rms 0.045
_refine_ls_abs_structure_details 'Flack H D (1983), Acta Cryst. A39, 876-881'
_refine_ls_abs_structure_Flack 0.07(7)
_refine_ls_extinction_method none
_refine_ls_goodness_of_fit_ref 1.051
_refine_ls_hydrogen_treatment constr
_refine_ls_matrix_type full
_refine_ls_number_parameters 491
_refine_ls_number_reflns 6632
_refine_ls_number_restraints 1
_refine_ls_restrained_S_all 1.051
_refine_ls_R_factor_all 0.0709
_refine_ls_R_factor_gt 0.0491
_refine_ls_shift/su_max 0.001
_refine_ls_shift/su_mean 0.000
_refine_ls_structure_factor_coef Fsqd
_refine_ls_weighting_details 'calc w=1/[\s^2^(Fo^2^)+(0.0501P)^2^+0.0000P] where P=(Fo^2^+2Fc^2^)/3'
_refine_ls_weighting_scheme calc
_refine_ls_wR_factor_gt 0.0976
_refine_ls_wR_factor_ref 0.1071
_reflns_number_gt 5046
_reflns_number_total 6632
_reflns_threshold_expression I>2sigma(I)
_cod_data_source_file ja052969zsi20050506_083554_11.cif
_cod_data_source_block compound24
_cod_original_cell_volume 2021.8(5)
_cod_original_sg_symbol_H-M 'P 21'
_cod_database_code 4111932

loop_
_symmetry_equiv_pos_site_id
_symmetry_equiv_pos_as_xyz
1 x,y,z
2 -x,1/2+y,-z

loop_
_atom_site_label
_atom_site_type_symbol
_atom_site_fract_x
_atom_site_fract_y
_atom_site_fract_z
_atom_site_U_iso_or_equiv
_atom_site_adp_type
_atom_site_occupancy
_atom_site_symmetry_multiplicity
_atom_site_calc_flag
_atom_site_refinement_flags
S6 S 0.60631(10) 0.91689(7) 0.68468(9) 0.0453(3) Uani 1 1 d .
S3 S 0.38392(11) 0.25534(7) 0.85843(11) 0.0494(3) Uani 1 1 d .
S5 S 0.64402(12) 0.58500(7) 0.60814(11) 0.0545(3) Uani 1 1 d .
S2 S 0.36853(12) 0.59676(7) 0.82954(11) 0.0517(3) Uani 1 1 d .
S1 S 0.71774(11) 0.43793(10) 1.07849(12) 0.0695(4) Uani 1 1 d .
S4 S 0.29159(13) 0.75283(12) 0.38158(14) 0.0896(5) Uani 1 1 d .
C5 C 0.2594(4) 0.5737(3) 0.8950(4) 0.0499(12) Uani 1 1 d .
C1 C 0.5768(4) 0.4217(3) 1.1053(4) 0.0496(11) Uani 1 1 d .
H1A H 0.5847 0.3744 1.1616 0.060 Uiso 1 1 calc R
H1B H 0.5548 0.4738 1.1386 0.060 Uiso 1 1 calc R
O7 O 0.6354(3) 0.8764(2) 0.7991(2) 0.0561(8) Uani 1 1 d .
O4 O 0.3944(3) 0.68780(18) 0.8449(3) 0.0666(9) Uani 1 1 d .
C30 C 0.7310(4) 0.9026(2) 0.6377(4) 0.0417(10) Uani 1 1 d .
O1 O 0.4228(3) 0.16647(18) 0.8712(3) 0.0606(8) Uani 1 1 d .
O8 O 0.5761(3) 1.00693(18) 0.6727(3) 0.0587(8) Uani 1 1 d .
N3 N 0.5248(3) 0.6342(2) 0.5225(3) 0.0535(10) Uani 1 1 d .
H3N H 0.4599 0.6051 0.4873 0.064 Uiso 1 1 calc R
C12 C 0.2521(4) 0.2624(3) 0.8948(4) 0.0464(11) Uani 1 1 d .
C23 C 0.7524(4) 0.5969(3) 0.5386(4) 0.0532(12) Uani 1 1 d .
O3 O 0.3261(3) 0.5619(2) 0.7115(3) 0.0671(9) Uani 1 1 d .
O5 O 0.6125(3) 0.49506(19) 0.6052(3) 0.0672(9) Uani 1 1 d .
C35 C 0.7246(4) 0.9299(3) 0.5250(4) 0.0548(12) Uani 1 1 d .
H35 H 0.6542 0.9553 0.4731 0.066 Uiso 1 1 calc R
O2 O 0.3591(3) 0.2970(2) 0.7445(3) 0.0620(9) Uani 1 1 d .
N4 N 0.4910(3) 0.8686(2) 0.5917(3) 0.0491(9) Uani 1 1 d .
H4N H 0.4362 0.8994 0.5402 0.059 Uiso 1 1 calc R
N2 N 0.4900(3) 0.3072(2) 0.9588(3) 0.0511(10) Uani 1 1 d .
H2N H 0.5544 0.2795 0.9999 0.061 Uiso 1 1 calc R
C17 C 0.2477(4) 0.2260(3) 0.9995(4) 0.0564(12) Uani 1 1 d .
H17 H 0.3153 0.1988 1.0534 0.068 Uiso 1 1 calc R
N1 N 0.4908(3) 0.5479(2) 0.9055(3) 0.0488(9) Uani 1 1 d .
H1N H 0.5469 0.5774 0.9575 0.059 Uiso 1 1 calc R
C15 C 0.0416(4) 0.2711(3) 0.9478(5) 0.0589(13) Uani 1 1 d .
C2 C 0.4816(4) 0.4004(2) 0.9835(4) 0.0433(10) Uani 1 1 d .
H2 H 0.4007 0.4147 0.9832 0.052 Uiso 1 1 calc R
O6 O 0.6880(3) 0.6281(2) 0.7212(3) 0.0725(10) Uani 1 1 d .
C31 C 0.8345(4) 0.8646(3) 0.7136(4) 0.0580(12) Uani 1 1 d .
H31 H 0.8386 0.8454 0.7893 0.070 Uiso 1 1 calc R
C22 C 0.4425(5) 0.7514(3) 0.3782(4) 0.0656(14) Uani 1 1 d .
H22A H 0.4491 0.7086 0.3207 0.079 Uiso 1 1 calc R
H22B H 0.4634 0.8077 0.3549 0.079 Uiso 1 1 calc R
C10 C 0.2861(4) 0.5838(3) 1.0188(4) 0.0602(13) Uani 1 1 d .
H10 H 0.3622 0.6027 1.0678 0.072 Uiso 1 1 calc R
C21 C 0.5254(4) 0.7284(3) 0.5037(4) 0.0498(11) Uani 1 1 d .
H21 H 0.6077 0.7486 0.5168 0.060 Uiso 1 1 calc R
C6 C 0.1478(5) 0.5448(4) 0.8247(5) 0.0759(16) Uani 1 1 d .
H6 H 0.1301 0.5353 0.7428 0.091 Uiso 1 1 calc R
C33 C 0.9281(5) 0.8824(3) 0.5645(5) 0.0597(13) Uani 1 1 d .
C9 C 0.1999(5) 0.5659(4) 1.0673(5) 0.0746(16) Uani 1 1 d .
H9 H 0.2188 0.5721 1.1500 0.089 Uiso 1 1 calc R
C34 C 0.8224(5) 0.9195(3) 0.4898(4) 0.0633(13) Uani 1 1 d .
H34 H 0.8173 0.9379 0.4134 0.076 Uiso 1 1 calc R
C4 C 0.6453(4) 0.4417(3) 0.9156(4) 0.0594(13) Uani 1 1 d .
H4A H 0.6777 0.4890 0.8823 0.071 Uiso 1 1 calc R
H4B H 0.6582 0.3879 0.8797 0.071 Uiso 1 1 calc R
C19 C 0.3417(4) 0.7528(3) 0.5453(4) 0.0637(13) Uani 1 1 d .
H19A H 0.2976 0.7959 0.5731 0.076 Uiso 1 1 calc R
H19B H 0.3281 0.6964 0.5745 0.076 Uiso 1 1 calc R
C3 C 0.5128(4) 0.4554(3) 0.8916(4) 0.0472(10) Uani 1 1 d .
H3 H 0.4654 0.4362 0.8097 0.057 Uiso 1 1 calc R
C20 C 0.4748(4) 0.7738(3) 0.5906(4) 0.0462(11) Uani 1 1 d .
H20 H 0.5135 0.7506 0.6722 0.055 Uiso 1 1 calc R
C14 C 0.0473(5) 0.3083(4) 0.8427(5) 0.0723(15) Uani 1 1 d .
H14 H -0.0201 0.3363 0.7896 0.087 Uiso 1 1 calc R
C24 C 0.7284(4) 0.5742(3) 0.4213(4) 0.0686(14) Uani 1 1 d .
H24 H 0.6525 0.5525 0.3762 0.082 Uiso 1 1 calc R
C16 C 0.1432(5) 0.2304(3) 1.0229(4) 0.0621(13) Uani 1 1 d .
H16 H 0.1404 0.2046 1.0929 0.074 Uiso 1 1 calc R
C7 C 0.0617(5) 0.5299(4) 0.8761(7) 0.0886(19) Uani 1 1 d .
H7 H -0.0153 0.5130 0.8268 0.106 Uiso 1 1 calc R
C32 C 0.9321(5) 0.8552(3) 0.6775(4) 0.0647(14) Uani 1 1 d .
H32 H 1.0024 0.8300 0.7299 0.078 Uiso 1 1 calc R
C26 C 0.9278(5) 0.6136(3) 0.4329(6) 0.0689(15) Uani 1 1 d .
C8 C 0.0855(6) 0.5390(3) 0.9977(7) 0.0802(18) Uani 1 1 d .
C13 C 0.1514(4) 0.3039(3) 0.8172(5) 0.0644(14) Uani 1 1 d .
H13 H 0.1544 0.3290 0.7469 0.077 Uiso 1 1 calc R
C18 C -0.0731(5) 0.2767(3) 0.9746(6) 0.0923(19) Uani 1 1 d .
H18A H -0.1153 0.3289 0.9403 0.111 Uiso 1 1 calc R
H18B H -0.0543 0.2772 1.0603 0.111 Uiso 1 1 calc R
H18C H -0.1230 0.2274 0.9403 0.111 Uiso 1 1 calc R
C28 C 0.8647(5) 0.6294(4) 0.6025(5) 0.0759(16) Uani 1 1 d .
H28 H 0.8839 0.6455 0.6827 0.091 Uiso 1 1 calc R
C25 C 0.8139(5) 0.5827(4) 0.3690(5) 0.0751(15) Uani 1 1 d .
H25 H 0.7949 0.5673 0.2886 0.090 Uiso 1 1 calc R
C29 C 1.0200(5) 0.6218(4) 0.3736(6) 0.104(2) Uani 1 1 d .
H29A H 1.0328 0.6819 0.3612 0.125 Uiso 1 1 calc R
H29B H 0.9918 0.5924 0.2973 0.125 Uiso 1 1 calc R
H29C H 1.0946 0.5962 0.4242 0.125 Uiso 1 1 calc R
C11 C -0.0098(6) 0.5205(4) 1.0511(7) 0.118(3) Uani 1 1 d .
H11A H -0.0017 0.4618 1.0799 0.142 Uiso 1 1 calc R
H11B H -0.0882 0.5283 0.9907 0.142 Uiso 1 1 calc R
H11C H -0.0004 0.5595 1.1170 0.142 Uiso 1 1 calc R
C36 C 1.0363(5) 0.8704(4) 0.5262(5) 0.0847(18) Uani 1 1 d .
H36A H 1.0169 0.8295 0.4610 0.102 Uiso 1 1 calc R
H36B H 1.1031 0.8490 0.5931 0.102 Uiso 1 1 calc R
H36C H 1.0577 0.9250 0.5003 0.102 Uiso 1 1 calc R
C27 C 0.9487(5) 0.6380(4) 0.5473(6) 0.0845(18) Uani 1 1 d .
H27 H 1.0235 0.6619 0.5911 0.101 Uiso 1 1 calc R

loop_
_atom_site_aniso_label
_atom_site_aniso_U_11
_atom_site_aniso_U_22
_atom_site_aniso_U_33
_atom_site_aniso_U_23
_atom_site_aniso_U_13
_atom_site_aniso_U_12
S6 0.0495(7) 0.0409(7) 0.0427(7) 0.0013(5) 0.0127(5) 0.0113(6)
S3 0.0512(7) 0.0388(7) 0.0527(7) -0.0001(5) 0.0112(6) 0.0030(5)
S5 0.0660(8) 0.0424(7) 0.0485(7) -0.0058(6) 0.0116(6) -0.0045(6)
S2 0.0671(8) 0.0337(7) 0.0464(7) 0.0040(5) 0.0100(6) -0.0050(6)
S1 0.0407(7) 0.0978(11) 0.0690(8) -0.0084(8) 0.0181(6) -0.0035(7)
S4 0.0524(9) 0.1224(14) 0.0756(10) 0.0245(10) -0.0008(7) -0.0174(9)
C5 0.045(3) 0.040(3) 0.055(3) 0.003(2) 0.005(2) 0.005(2)
C1 0.053(3) 0.050(3) 0.052(3) 0.000(2) 0.026(2) -0.004(2)
O7 0.065(2) 0.062(2) 0.0411(17) 0.0034(15) 0.0185(16) 0.0154(16)
O4 0.089(3) 0.0374(19) 0.062(2) 0.0077(15) 0.0113(19) -0.0079(17)
C30 0.044(3) 0.035(3) 0.043(2) -0.0029(19) 0.012(2) 0.0005(19)
O1 0.064(2) 0.0410(19) 0.068(2) -0.0050(15) 0.0111(17) 0.0085(16)
O8 0.067(2) 0.0400(19) 0.0619(19) -0.0062(14) 0.0137(17) 0.0127(16)
N3 0.050(2) 0.040(2) 0.070(3) -0.0040(19) 0.020(2) -0.0082(18)
C12 0.051(3) 0.026(2) 0.055(3) -0.002(2) 0.009(2) 0.001(2)
C23 0.055(3) 0.035(3) 0.053(3) -0.005(2) -0.002(2) -0.003(2)
O3 0.087(3) 0.060(2) 0.0423(18) -0.0031(16) 0.0073(17) -0.0036(18)
O5 0.094(3) 0.040(2) 0.059(2) 0.0003(15) 0.0169(19) -0.0058(18)
C35 0.050(3) 0.059(3) 0.052(3) 0.007(3) 0.013(2) 0.003(3)
O2 0.067(2) 0.062(2) 0.0539(19) 0.0032(17) 0.0181(17) 0.0022(17)
N4 0.040(2) 0.045(2) 0.055(2) 0.0013(18) 0.0074(18) 0.0100(17)
N2 0.042(2) 0.037(2) 0.065(2) 0.0019(19) 0.0069(19) 0.0044(17)
C17 0.058(3) 0.051(3) 0.053(3) -0.007(2) 0.011(2) 0.004(2)
N1 0.047(2) 0.038(2) 0.056(2) -0.0040(18) 0.0104(18) -0.0135(17)
C15 0.052(3) 0.050(3) 0.074(3) -0.023(3) 0.021(3) -0.006(2)
C2 0.033(2) 0.040(3) 0.060(3) -0.002(2) 0.020(2) -0.0018(19)
O6 0.090(3) 0.059(2) 0.061(2) -0.0107(18) 0.017(2) -0.0053(19)
C31 0.058(3) 0.069(3) 0.045(3) 0.013(2) 0.015(2) 0.012(3)
C22 0.095(4) 0.048(3) 0.060(3) 0.008(2) 0.036(3) -0.002(3)
C10 0.046(3) 0.067(3) 0.063(3) 0.006(3) 0.013(3) 0.002(3)
C21 0.041(3) 0.043(3) 0.069(3) 0.003(2) 0.024(2) -0.004(2)
C6 0.059(4) 0.072(4) 0.084(4) -0.016(3) 0.010(3) 0.000(3)
C33 0.060(3) 0.052(3) 0.073(4) -0.012(3) 0.030(3) -0.005(3)
C9 0.070(4) 0.079(4) 0.079(4) 0.023(3) 0.032(3) 0.022(3)
C34 0.073(4) 0.063(3) 0.056(3) 0.007(3) 0.025(3) 0.006(3)
C4 0.060(3) 0.066(3) 0.066(3) 0.005(3) 0.040(2) 0.005(3)
C19 0.050(3) 0.073(3) 0.075(3) 0.011(3) 0.030(3) 0.000(3)
C3 0.045(3) 0.049(3) 0.051(3) -0.001(2) 0.020(2) -0.003(2)
C20 0.047(3) 0.048(3) 0.043(2) 0.007(2) 0.015(2) 0.003(2)
C14 0.047(3) 0.059(3) 0.098(4) 0.005(3) 0.010(3) 0.011(3)
C24 0.053(3) 0.080(4) 0.069(3) -0.018(3) 0.016(3) -0.007(3)
C16 0.085(4) 0.048(3) 0.058(3) -0.009(2) 0.030(3) -0.005(3)
C7 0.058(4) 0.067(4) 0.129(6) -0.008(4) 0.018(4) -0.014(3)
C32 0.055(3) 0.074(4) 0.057(3) 0.002(3) 0.010(3) 0.018(3)
C26 0.063(4) 0.052(3) 0.097(4) 0.019(3) 0.034(3) 0.006(3)
C8 0.072(4) 0.048(3) 0.131(6) 0.024(4) 0.049(4) 0.015(3)
C13 0.052(3) 0.063(3) 0.070(3) 0.015(3) 0.012(3) 0.012(3)
C18 0.089(4) 0.067(4) 0.131(5) -0.026(3) 0.051(4) -0.012(3)
C28 0.075(4) 0.078(4) 0.066(3) -0.004(3) 0.012(3) -0.022(3)
C25 0.077(4) 0.077(4) 0.069(3) -0.010(3) 0.024(3) 0.002(3)
C29 0.093(5) 0.089(5) 0.142(6) 0.013(4) 0.055(4) 0.009(4)
C11 0.105(5) 0.080(5) 0.196(7) 0.040(5) 0.086(6) 0.011(4)
C36 0.077(4) 0.080(4) 0.112(5) -0.011(3) 0.051(4) -0.007(3)
C27 0.058(4) 0.084(5) 0.094(5) 0.000(4) 0.006(4) -0.020(3)

loop_
_atom_type_symbol
_atom_type_description
_atom_type_scat_dispersion_real
_atom_type_scat_dispersion_imag
_atom_type_scat_source
S S 0.1246 0.1234 'International Tables Vol C Tables 4.2.6.8 and 6.1.1.4'
O O 0.0106 0.0060 'International Tables Vol C Tables 4.2.6.8 and 6.1.1.4'
N N 0.0061 0.0033 'International Tables Vol C Tables 4.2.6.8 and 6.1.1.4'
H H 0.0000 0.0000 'International Tables Vol C Tables 4.2.6.8 and 6.1.1.4'
C C 0.0033 0.0016 'International Tables Vol C Tables 4.2.6.8 and 6.1.1.4'

loop_
_geom_angle_atom_site_label_1
_geom_angle_atom_site_label_2
_geom_angle_atom_site_label_3
_geom_angle
O7 S6 O8 119.41(19)
O7 S6 N4 108.3(2)
O8 S6 N4 105.1(2)
O7 S6 C30 107.2(2)
O8 S6 C30 107.4(2)
N4 S6 C30 109.18(19)
O2 S3 O1 118.7(2)
O2 S3 N2 108.90(19)
O1 S3 N2 105.05(19)
O2 S3 C12 107.2(2)
O1 S3 C12 108.2(2)
N2 S3 C12 108.4(2)
O6 S5 O5 118.8(2)
O6 S5 N3 108.9(2)
O5 S5 N3 106.2(2)
O6 S5 C23 107.8(2)
O5 S5 C23 108.4(2)
N3 S5 C23 106.1(2)
O3 S2 O4 118.9(2)
O3 S2 N1 108.3(2)
O4 S2 N1 106.2(2)
O3 S2 C5 107.3(2)
O4 S2 C5 107.4(2)
N1 S2 C5 108.34(19)
C4 S1 C1 94.00(19)
C22 S4 C19 94.0(2)
C6 C5 C10 119.5(5)
C6 C5 S2 119.9(4)
C10 C5 S2 120.6(4)
C2 C1 S1 106.4(3)
C2 C1 H1A 110.4
S1 C1 H1A 110.4
C2 C1 H1B 110.4
S1 C1 H1B 110.4
H1A C1 H1B 108.6
C31 C30 C35 120.0(4)
C31 C30 S6 120.0(3)
C35 C30 S6 120.0(3)
C21 N3 S5 120.8(3)
C21 N3 H3N 119.6
S5 N3 H3N 119.6
C17 C12 C13 119.5(4)
C17 C12 S3 120.7(4)
C13 C12 S3 119.8(4)
C24 C23 C28 118.1(5)
C24 C23 S5 121.7(4)
C28 C23 S5 120.2(4)
C34 C35 C30 119.6(5)
C34 C35 H35 120.2
C30 C35 H35 120.2
C20 N4 S6 122.9(3)
C20 N4 H4N 118.6
S6 N4 H4N 118.6
C2 N2 S3 122.9(3)
C2 N2 H2N 118.6
S3 N2 H2N 118.6
C16 C17 C12 119.1(5)
C16 C17 H17 120.4
C12 C17 H17 120.4
C3 N1 S2 123.7(3)
C3 N1 H1N 118.1
S2 N1 H1N 118.1
C16 C15 C14 117.6(5)
C16 C15 C18 122.7(5)
C14 C15 C18 119.7(5)
N2 C2 C1 108.6(4)
N2 C2 C3 110.5(3)
C1 C2 C3 105.8(3)
N2 C2 H2 110.6
C1 C2 H2 110.6
C3 C2 H2 110.6
C30 C31 C32 119.8(4)
C30 C31 H31 120.1
C32 C31 H31 120.1
C21 C22 S4 106.7(3)
C21 C22 H22A 110.4
S4 C22 H22A 110.4
C21 C22 H22B 110.4
S4 C22 H22B 110.4
H22A C22 H22B 108.6
C9 C10 C5 119.5(5)
C9 C10 H10 120.2
C5 C10 H10 120.2
N3 C21 C22 110.2(4)
N3 C21 C20 109.1(3)
C22 C21 C20 106.5(3)
N3 C21 H21 110.3
C22 C21 H21 110.3
C20 C21 H21 110.3
C5 C6 C7 119.4(5)
C5 C6 H6 120.3
C7 C6 H6 120.3
C34 C33 C32 117.5(4)
C34 C33 C36 122.1(5)
C32 C33 C36 120.4(5)
C10 C9 C8 122.1(6)
C10 C9 H9 118.9
C8 C9 H9 118.9
C35 C34 C33 121.8(5)
C35 C34 H34 119.1
C33 C34 H34 119.1
C3 C4 S1 106.1(3)
C3 C4 H4A 110.5
S1 C4 H4A 110.5
C3 C4 H4B 110.5
S1 C4 H4B 110.5
H4A C4 H4B 108.7
C20 C19 S4 106.8(3)
C20 C19 H19A 110.4
S4 C19 H19A 110.4
C20 C19 H19B 110.4
S4 C19 H19B 110.4
H19A C19 H19B 108.6
N1 C3 C4 109.1(4)
N1 C3 C2 111.3(3)
C4 C3 C2 106.5(3)
N1 C3 H3 110.0
C4 C3 H3 110.0
C2 C3 H3 110.0
N4 C20 C19 109.4(4)
N4 C20 C21 112.3(3)
C19 C20 C21 105.5(4)
N4 C20 H20 109.8
C19 C20 H20 109.8
C21 C20 H20 109.8
C13 C14 C15 120.3(5)
C13 C14 H14 119.8
C15 C14 H14 119.8
C23 C24 C25 121.0(5)
C23 C24 H24 119.5
C25 C24 H24 119.5
C17 C16 C15 122.8(5)
C17 C16 H16 118.6
C15 C16 H16 118.6
C8 C7 C6 122.3(6)
C8 C7 H7 118.8
C6 C7 H7 118.8
C31 C32 C33 121.3(5)
C31 C32 H32 119.3
C33 C32 H32 119.3
C27 C26 C25 116.7(5)
C27 C26 C29 123.0(6)
C25 C26 C29 120.3(6)
C7 C8 C9 117.1(5)
C7 C8 C11 121.0(7)
C9 C8 C11 122.0(7)
C14 C13 C12 120.6(5)
C14 C13 H13 119.7
C12 C13 H13 119.7
C15 C18 H18A 109.5
C15 C18 H18B 109.5
H18A C18 H18B 109.5
C15 C18 H18C 109.5
H18A C18 H18C 109.5
H18B C18 H18C 109.5
C27 C28 C23 119.6(5)
C27 C28 H28 120.2
C23 C28 H28 120.2
C24 C25 C26 121.4(5)
C24 C25 H25 119.3
C26 C25 H25 119.3
C26 C29 H29A 109.5
C26 C29 H29B 109.5
H29A C29 H29B 109.5
C26 C29 H29C 109.5
H29A C29 H29C 109.5
H29B C29 H29C 109.5
C8 C11 H11A 109.5
C8 C11 H11B 109.5
H11A C11 H11B 109.5
C8 C11 H11C 109.5
H11A C11 H11C 109.5
H11B C11 H11C 109.5
C33 C36 H36A 109.5
C33 C36 H36B 109.5
H36A C36 H36B 109.5
C33 C36 H36C 109.5
H36A C36 H36C 109.5
H36B C36 H36C 109.5
C26 C27 C28 123.0(6)
C26 C27 H27 118.5
C28 C27 H27 118.5

loop_
_geom_bond_atom_site_label_1
_geom_bond_atom_site_label_2
_geom_bond_distance
S6 O7 1.420(3)
S6 O8 1.429(3)
S6 N4 1.604(4)
S6 C30 1.762(4)
S3 O2 1.428(3)
S3 O1 1.437(3)
S3 N2 1.606(4)
S3 C12 1.759(5)
S5 O6 1.420(3)
S5 O5 1.434(3)
S5 N3 1.609(4)
S5 C23 1.757(5)
S2 O3 1.416(3)
S2 O4 1.435(3)
S2 N1 1.598(4)
S2 C5 1.759(5)
S1 C4 1.816(4)
S1 C1 1.819(4)
S4 C22 1.799(5)
S4 C19 1.818(5)
C5 C6 1.364(6)
C5 C10 1.396(6)
C1 C2 1.522(6)
C1 H1A 0.9700
C1 H1B 0.9700
C30 C31 1.369(6)
C30 C35 1.377(6)
N3 C21 1.471(5)
N3 H3N 0.8600
C12 C17 1.379(6)
C12 C13 1.379(6)
C23 C24 1.363(6)
C23 C28 1.373(6)
C35 C34 1.368(6)
C35 H35 0.9300
N4 C20 1.474(5)
N4 H4N 0.8600
N2 C2 1.477(5)
N2 H2N 0.8600
C17 C16 1.359(7)
C17 H17 0.9300
N1 C3 1.470(5)
N1 H1N 0.8600
C15 C16 1.370(7)
C15 C14 1.393(7)
C15 C18 1.499(7)
C2 C3 1.524(5)
C2 H2 0.9800
C31 C32 1.370(6)
C31 H31 0.9300
C22 C21 1.508(6)
C22 H22A 0.9700
C22 H22B 0.9700
C10 C9 1.361(7)
C10 H10 0.9300
C21 C20 1.530(6)
C21 H21 0.9800
C6 C7 1.375(8)
C6 H6 0.9300
C33 C34 1.377(6)
C33 C32 1.388(6)
C33 C36 1.510(7)
C9 C8 1.378(8)
C9 H9 0.9300
C34 H34 0.9300
C4 C3 1.505(6)
C4 H4A 0.9700
C4 H4B 0.9700
C19 C20 1.510(6)
C19 H19A 0.9700
C19 H19B 0.9700
C3 H3 0.9800
C20 H20 0.9800
C14 C13 1.368(7)
C14 H14 0.9300
C24 C25 1.363(7)
C24 H24 0.9300
C16 H16 0.9300
C7 C8 1.374(8)
C7 H7 0.9300
C32 H32 0.9300
C26 C27 1.343(7)
C26 C25 1.378(7)
C26 C29 1.493(7)
C8 C11 1.499(8)
C13 H13 0.9300
C18 H18A 0.9600
C18 H18B 0.9600
C18 H18C 0.9600
C28 C27 1.372(7)
C28 H28 0.9300
C25 H25 0.9300
C29 H29A 0.9600
C29 H29B 0.9600
C29 H29C 0.9600
C11 H11A 0.9600
C11 H11B 0.9600
C11 H11C 0.9600
C36 H36A 0.9600
C36 H36B 0.9600
C36 H36C 0.9600
C27 H27 0.9300

loop_
_geom_torsion_atom_site_label_1
_geom_torsion_atom_site_label_2
_geom_torsion_atom_site_label_3
_geom_torsion_atom_site_label_4
_geom_torsion
O3 S2 C5 C6 -12.7(4)
O4 S2 C5 C6 116.2(4)
N1 S2 C5 C6 -129.4(4)
O3 S2 C5 C10 166.7(4)
O4 S2 C5 C10 -64.4(4)
N1 S2 C5 C10 50.0(4)
C4 S1 C1 C2 12.1(3)
O7 S6 C30 C31 -5.1(4)
O8 S6 C30 C31 124.3(4)
N4 S6 C30 C31 -122.2(4)
O7 S6 C30 C35 175.2(4)
O8 S6 C30 C35 -55.4(4)
N4 S6 C30 C35 58.1(4)
O6 S5 N3 C21 51.6(4)
O5 S5 N3 C21 -179.4(3)
C23 S5 N3 C21 -64.2(4)
O2 S3 C12 C17 178.6(4)
O1 S3 C12 C17 49.5(4)
N2 S3 C12 C17 -64.0(4)
O2 S3 C12 C13 -0.5(4)
O1 S3 C12 C13 -129.7(4)
N2 S3 C12 C13 116.9(4)
O6 S5 C23 C24 -169.7(4)
O5 S5 C23 C24 60.4(5)
N3 S5 C23 C24 -53.2(5)
O6 S5 C23 C28 10.5(5)
O5 S5 C23 C28 -119.3(4)
N3 S5 C23 C28 127.1(4)
C31 C30 C35 C34 -0.5(7)
S6 C30 C35 C34 179.2(4)
O7 S6 N4 C20 -39.9(4)
O8 S6 N4 C20 -168.6(3)
C30 S6 N4 C20 76.5(4)
O2 S3 N2 C2 57.1(4)
O1 S3 N2 C2 -174.7(3)
C12 S3 N2 C2 -59.3(4)
C13 C12 C17 C16 1.2(7)
S3 C12 C17 C16 -178.0(4)
O3 S2 N1 C3 -36.0(4)
O4 S2 N1 C3 -164.8(3)
C5 S2 N1 C3 80.1(4)
S3 N2 C2 C1 163.1(3)
S3 N2 C2 C3 -81.2(4)
S1 C1 C2 N2 82.4(4)
S1 C1 C2 C3 -36.2(4)
C35 C30 C31 C32 0.9(7)
S6 C30 C31 C32 -178.7(4)
C19 S4 C22 C21 13.9(4)
C6 C5 C10 C9 -0.9(7)
S2 C5 C10 C9 179.7(4)
S5 N3 C21 C22 147.3(3)
S5 N3 C21 C20 -96.2(4)
S4 C22 C21 N3 80.5(4)
S4 C22 C21 C20 -37.6(4)
C10 C5 C6 C7 2.9(8)
S2 C5 C6 C7 -177.7(4)
C5 C10 C9 C8 -0.9(8)
C30 C35 C34 C33 -0.3(8)
C32 C33 C34 C35 0.5(8)
C36 C33 C34 C35 179.8(5)
C1 S1 C4 C3 15.6(4)
C22 S4 C19 C20 13.7(4)
S2 N1 C3 C4 148.0(3)
S2 N1 C3 C2 -94.8(4)
S1 C4 C3 N1 81.0(4)
S1 C4 C3 C2 -39.3(4)
N2 C2 C3 N1 173.1(3)
C1 C2 C3 N1 -69.5(4)
N2 C2 C3 C4 -68.1(4)
C1 C2 C3 C4 49.3(4)
S6 N4 C20 C19 151.0(3)
S6 N4 C20 C21 -92.2(4)
S4 C19 C20 N4 84.0(4)
S4 C19 C20 C21 -37.0(4)
N3 C21 C20 N4 170.5(3)
C22 C21 C20 N4 -70.6(4)
N3 C21 C20 C19 -70.4(4)
C22 C21 C20 C19 48.5(4)
C16 C15 C14 C13 -0.2(8)
C18 C15 C14 C13 179.9(5)
C28 C23 C24 C25 0.6(8)
S5 C23 C24 C25 -179.1(4)
C12 C17 C16 C15 -1.3(7)
C14 C15 C16 C17 0.8(7)
C18 C15 C16 C17 -179.3(5)
C5 C6 C7 C8 -3.2(9)
C30 C31 C32 C33 -0.7(7)
C34 C33 C32 C31 0.0(7)
C36 C33 C32 C31 -179.3(5)
C6 C7 C8 C9 1.4(9)
C6 C7 C8 C11 -178.8(5)
C10 C9 C8 C7 0.7(8)
C10 C9 C8 C11 -179.2(5)
C15 C14 C13 C12 0.1(8)
C17 C12 C13 C14 -0.6(7)
S3 C12 C13 C14 178.5(4)
C24 C23 C28 C27 0.0(8)
S5 C23 C28 C27 179.7(4)
C23 C24 C25 C26 0.7(8)
C27 C26 C25 C24 -2.5(8)
C29 C26 C25 C24 179.6(5)
C25 C26 C27 C28 3.2(9)
C29 C26 C27 C28 -179.0(5)
C23 C28 C27 C26 -2.0(9)
